data_7043882
loop_
_publ_author_name
'Huynh, Han Vinh'
'Koh, Christine Hui Min'
'Nguyen, Van Ha'

_publ_section_title
;
 Heteroleptic nickel(II)-diNHC complexes and unusual
 &#x2018;reverse&#x2019; carbene-transfer to silver(I)
;
_journal_name_full 'Dalton Trans.'
_journal_paper_doi 10.1039/C7DT01912B
_journal_year 2017
_chemical_formula_moiety C19H20I2N4Ni
_chemical_formula_sum 'C23 H25 Cl I2 N4 Ni'
_chemical_formula_weight 705.43
_space_group_crystal_system triclinic
_space_group_IT_number 2
_space_group_name_Hall '-P 1'
_space_group_name_H-M_alt 'P -1'
_symmetry_space_group_name_Hall '-P 1'
_symmetry_space_group_name_H-M 'P -1'
_atom_sites_solution_hydrogens geom
_audit_creation_method SHELXL-2014/7
_audit_update_record
;
2017-05-17 deposited with the CCDC.
2017-08-01 downloaded from the CCDC.
;
_cell_angle_alpha 105.180(2)
_cell_angle_beta 102.756(2)
_cell_angle_gamma 108.548(2)
_cell_formula_units_Z 2
_cell_length_a 8.6988(13)
_cell_length_b 12.4353(19)
_cell_length_c 13.505(2)
_cell_measurement_reflns_used 3061
_cell_measurement_temperature 100(2)
_cell_measurement_theta_max 22.91
_cell_measurement_theta_min 2.53
_cell_volume 1260.7(3)
_computing_cell_refinement 'APEX3 v2016.1-0 (Bruker AXS)'
_computing_data_collection 'APEX3 (Bruker AXS)'
_computing_data_reduction 'SAINT V8.32B (Bruker AXS Inc., 2014)'
_computing_molecular_graphics 'Bruker SHELXTL'
_computing_publication_material 'Bruker SHELXTL'
_computing_structure_refinement 'SHELXL--2014 (Sheldrick 2014)'
_computing_structure_solution 'SHELXT--(Sheldrick 2015)'
_diffrn_ambient_temperature 100(2)
_diffrn_measured_fraction_theta_full 1.000
_diffrn_measured_fraction_theta_max 0.999
_diffrn_measurement_device_type 'Bruker APEX-II CCD'
_diffrn_measurement_method '\f and \w scans'
_diffrn_radiation_type MoK\a
_diffrn_radiation_wavelength 0.71073
_diffrn_reflns_av_R_equivalents 0.0464
_diffrn_reflns_av_unetI/netI 0.0549
_diffrn_reflns_Laue_measured_fraction_full 1.000
_diffrn_reflns_Laue_measured_fraction_max 0.999
_diffrn_reflns_limit_h_max 11
_diffrn_reflns_limit_h_min -11
_diffrn_reflns_limit_k_max 16
_diffrn_reflns_limit_k_min -16
_diffrn_reflns_limit_l_max 17
_diffrn_reflns_limit_l_min -17
_diffrn_reflns_number 16785
_diffrn_reflns_point_group_measured_fraction_full 1.000
_diffrn_reflns_point_group_measured_fraction_max 0.999
_diffrn_reflns_theta_full 25.242
_diffrn_reflns_theta_max 27.499
_diffrn_reflns_theta_min 1.851
_exptl_absorpt_coefficient_mu 3.342
_exptl_absorpt_correction_T_max 0.7461
_exptl_absorpt_correction_T_min 0.5524
_exptl_absorpt_correction_type multi-scan
_exptl_absorpt_process_details 'Sadabs, (Sheldrick 2012)'
_exptl_crystal_colour Yellow
_exptl_crystal_density_diffrn 1.858
_exptl_crystal_density_meas ?
_exptl_crystal_description Plate
_exptl_crystal_F_000 684
_exptl_crystal_recrystallization_method 'Re-crystallisation from solvent: dichloromethane/toluene'
_exptl_crystal_size_max 0.360
_exptl_crystal_size_mid 0.100
_exptl_crystal_size_min 0.060
_refine_diff_density_max 2.784
_refine_diff_density_min -1.579
_refine_diff_density_rms 0.165
_refine_ls_extinction_method none
_refine_ls_goodness_of_fit_ref 1.065
_refine_ls_hydrogen_treatment constr
_refine_ls_matrix_type full
_refine_ls_number_parameters 280
_refine_ls_number_reflns 5816
_refine_ls_number_restraints 48
_refine_ls_restrained_S_all 1.087
_refine_ls_R_factor_all 0.0833
_refine_ls_R_factor_gt 0.0589
_refine_ls_shift/su_max 0.001
_refine_ls_shift/su_mean 0.000
_refine_ls_structure_factor_coef Fsqd
_refine_ls_weighting_details 'w=1/[\s^2^(Fo^2^)+(0.0722P)^2^+2.9995P] where P=(Fo^2^+2Fc^2^)/3'
_refine_ls_weighting_scheme calc
_refine_ls_wR_factor_gt 0.1415
_refine_ls_wR_factor_ref 0.1537
_reflns_Friedel_coverage 0.000
_reflns_number_gt 4274
_reflns_number_total 5816
_reflns_threshold_expression 'I > 2\s(I)'
_cod_data_source_file c7dt01912b2.cif
_cod_data_source_block B635
_cod_depositor_comments
;
The following automatic conversions were performed:

'_exptl_absorpt_correction_type' value 'Multi-scan' changed to
'multi-scan' according to
/home/data/users/saulius/crontab/automatic-downloads/rss-feeds/RSC/lib/dictionaries/cif_core.dic
dictionary named 'cif_core.dic' version 2.4.2 from 2011-04-26.

'_exptl_crystal_density_meas' value 'Not Measured' was changed to '?'
- the value is perceived as not measured.

Automatic conversion script
Id: cif_fix_values 4973 2017-02-22 13:04:09Z antanas 
;
_cod_database_code 7043882
_shelx_shelxl_version_number 2014/7
_shelx_space_group_comment
; 
The symmetry employed for this shelxl refinement is uniquely defined 
by the following loop, which should always be used as a source of 
symmetry information in preference to the above space-group names. 
They are only intended as comments. 
;
_shelx_estimated_absorpt_t_min 0.379
_shelx_estimated_absorpt_t_max 0.825
_computing_bruker_data_scaling 'SADABS V2012/1 (Bruker AXS Inc.)'

loop_
_space_group_symop_operation_xyz
'x, y, z'
'-x, -y, -z'

loop_
_atom_site_label
_atom_site_type_symbol
_atom_site_fract_x
_atom_site_fract_y
_atom_site_fract_z
_atom_site_U_iso_or_equiv
_atom_site_adp_type
_atom_site_occupancy
_atom_site_site_symmetry_order
_atom_site_calc_flag
_atom_site_refinement_flags_posn
_atom_site_refinement_flags_adp
_atom_site_refinement_flags_occupancy
_atom_site_disorder_assembly
_atom_site_disorder_group
Ni1 Ni -0.05340(12) 0.42127(8) 0.18779(7) 0.0338(2) Uani 1 1 d . . . . .
I1 I -0.32248(6) 0.40990(5) 0.05777(4) 0.04504(16) Uani 1 1 d . . . . .
I2 I 0.02979(8) 0.63340(5) 0.31816(4) 0.04872(18) Uani 1 1 d . . . . .
N1 N -0.0659(7) 0.2263(5) 0.0108(4) 0.0337(12) Uani 1 1 d . . . . .
N2 N -0.2025(7) 0.1609(5) 0.1133(5) 0.0365(13) Uani 1 1 d . . . . .
N3 N 0.1222(7) 0.3489(5) 0.3449(4) 0.0341(12) Uani 1 1 d . . . . .
N4 N 0.2969(8) 0.4397(5) 0.2733(4) 0.0347(12) Uani 1 1 d . . . . .
C1 C -0.1095(9) 0.2626(6) 0.0995(5) 0.0367(15) Uani 1 1 d . . . . .
C2 C -0.1362(9) 0.0997(6) -0.0353(6) 0.0365(15) Uani 1 1 d . . . . .
C3 C -0.1270(10) 0.0221(7) -0.1255(6) 0.0443(17) Uani 1 1 d . . . . .
H3 H -0.0645 0.0514 -0.1691 0.053 Uiso 1 1 calc R U . . .
C4 C -0.2142(10) -0.1013(7) -0.1491(7) 0.054(2) Uani 1 1 d . . . . .
H4 H -0.2131 -0.1580 -0.2114 0.065 Uiso 1 1 calc R U . . .
C5 C -0.3027(10) -0.1440(7) -0.0842(7) 0.0463(18) Uani 1 1 d . . . . .
H5 H -0.3603 -0.2291 -0.1029 0.056 Uiso 1 1 calc R U . . .
C6 C -0.3091(10) -0.0657(7) 0.0069(7) 0.0459(18) Uani 1 1 d . . . . .
H6 H -0.3689 -0.0951 0.0516 0.055 Uiso 1 1 calc R U . . .
C7 C -0.2251(8) 0.0573(7) 0.0303(6) 0.0358(15) Uani 1 1 d . . . . .
C8 C 0.0305(10) 0.3056(7) -0.0349(6) 0.0409(16) Uani 1 1 d . . . . .
H8A H 0.0536 0.3900 0.0061 0.061 Uiso 1 1 calc R U . . .
H8B H -0.0361 0.2838 -0.1111 0.061 Uiso 1 1 calc R U . . .
H8C H 0.1396 0.2968 -0.0306 0.061 Uiso 1 1 calc R U . . .
C9 C -0.2794(10) 0.1605(7) 0.1995(6) 0.0418(17) Uani 1 1 d . . . . .
H9A H -0.3794 0.0821 0.1749 0.050 Uiso 1 1 calc R U . . .
H9B H -0.3231 0.2257 0.2101 0.050 Uiso 1 1 calc R U . . .
C10 C -0.1586(10) 0.1788(7) 0.3091(6) 0.0455(18) Uani 1 1 d . . . . .
H10A H -0.2295 0.1501 0.3525 0.055 Uiso 1 1 calc R U . . .
H10B H -0.0950 0.1261 0.2957 0.055 Uiso 1 1 calc R U . . .
C11 C -0.0288(10) 0.3071(7) 0.3770(6) 0.0427(17) Uani 1 1 d . . . . .
H11A H -0.0875 0.3631 0.3742 0.051 Uiso 1 1 calc R U . . .
H11B H 0.0100 0.3128 0.4535 0.051 Uiso 1 1 calc R U . . .
C12 C 0.1326(9) 0.4083(6) 0.2745(5) 0.0344(15) Uani 1 1 d . . . . .
C13 C 0.3896(9) 0.4013(6) 0.3446(5) 0.0318(14) Uani 1 1 d . . . . .
C14 C 0.5597(10) 0.4130(7) 0.3701(5) 0.0392(16) Uani 1 1 d . . . . .
H14 H 0.6369 0.4536 0.3389 0.047 Uiso 1 1 calc R U . . .
C15 C 0.6082(10) 0.3606(7) 0.4447(6) 0.0438(17) Uani 1 1 d . . . . .
H15 H 0.7236 0.3677 0.4670 0.053 Uiso 1 1 calc R U . . .
C16 C 0.4940(10) 0.2991(7) 0.4871(6) 0.0414(17) Uani 1 1 d . . . . .
H16 H 0.5326 0.2627 0.5356 0.050 Uiso 1 1 calc R U . . .
C17 C 0.3264(10) 0.2882(7) 0.4620(5) 0.0402(16) Uani 1 1 d . . . . .
H17 H 0.2488 0.2467 0.4924 0.048 Uiso 1 1 calc R U . . .
C18 C 0.2778(9) 0.3426(6) 0.3885(5) 0.0321(14) Uani 1 1 d . . . . .
C19 C 0.3724(10) 0.5155(7) 0.2153(6) 0.0447(18) Uani 1 1 d . . . . .
H19A H 0.2858 0.5385 0.1769 0.067 Uiso 1 1 calc R U . . .
H19B H 0.4112 0.4697 0.1627 0.067 Uiso 1 1 calc R U . . .
H19C H 0.4705 0.5889 0.2676 0.067 Uiso 1 1 calc R U . . .
C1X C 0.472(2) 0.8404(16) 0.2416(14) 0.055(4) Uani 0.5 1 d D . P A -1
H1X1 H 0.3846 0.7635 0.2370 0.083 Uiso 0.5 1 calc R U P A -1
H1X2 H 0.4439 0.8451 0.1681 0.083 Uiso 0.5 1 calc R U P A -1
Cl1A Cl 0.6617(13) 0.8314(8) 0.2719(9) 0.140(3) Uani 0.5 1 d D . P A -1
Cl2A Cl 0.4472(13) 0.9583(9) 0.3274(12) 0.184(5) Uani 0.5 1 d D . P A -1
C1S C 0.601(2) 0.900(2) 0.3294(18) 0.147(6) Uani 0.5 1 d DG U P B -2
C2S C 0.692(3) 0.9782(19) 0.4364(18) 0.147(6) Uani 0.5 1 d DG U P B -2
H2S H 0.6387 1.0190 0.4777 0.177 Uiso 0.5 1 calc R U P B -2
C3S C 0.862(3) 0.997(2) 0.4830(16) 0.147(6) Uani 0.5 1 d G U P B -2
H3S H 0.9250 1.0504 0.5561 0.177 Uiso 0.5 1 calc R U P B -2
C4S C 0.941(2) 0.937(2) 0.423(2) 0.147(6) Uani 0.5 1 d G U P B -2
H4S H 1.0569 0.9498 0.4544 0.177 Uiso 0.5 1 calc R U P B -2
C5S C 0.849(3) 0.859(2) 0.316(2) 0.147(6) Uani 0.5 1 d G U P B -2
H5S H 0.9025 0.8179 0.2743 0.177 Uiso 0.5 1 calc R U P B -2
C6S C 0.679(3) 0.840(2) 0.2690(17) 0.147(6) Uani 0.5 1 d DG U P B -2
H6S H 0.6162 0.7865 0.1959 0.177 Uiso 0.5 1 calc R U P B -2
C7S C 0.423(3) 0.887(3) 0.269(3) 0.147(6) Uani 0.5 1 d D U P B -2
H7S1 H 0.4126 0.9648 0.2947 0.221 Uiso 0.5 1 calc R U P B -2
H7S2 H 0.3360 0.8248 0.2822 0.221 Uiso 0.5 1 calc R U P B -2
H7S3 H 0.4053 0.8627 0.1908 0.221 Uiso 0.5 1 calc R U P B -2

loop_
_atom_site_aniso_label
_atom_site_aniso_U_11
_atom_site_aniso_U_22
_atom_site_aniso_U_33
_atom_site_aniso_U_23
_atom_site_aniso_U_13
_atom_site_aniso_U_12
Ni1 0.0446(5) 0.0374(5) 0.0286(4) 0.0160(4) 0.0181(4) 0.0205(4)
I1 0.0435(3) 0.0529(3) 0.0524(3) 0.0315(3) 0.0214(2) 0.0224(2)
I2 0.0817(4) 0.0459(3) 0.0298(2) 0.0158(2) 0.0231(2) 0.0344(3)
N1 0.042(3) 0.034(3) 0.028(3) 0.013(2) 0.014(2) 0.014(3)
N2 0.041(3) 0.039(3) 0.034(3) 0.018(3) 0.017(3) 0.015(3)
N3 0.043(3) 0.040(3) 0.026(3) 0.014(2) 0.015(2) 0.020(3)
N4 0.047(3) 0.032(3) 0.032(3) 0.013(2) 0.019(3) 0.018(3)
C1 0.042(4) 0.040(4) 0.032(3) 0.018(3) 0.012(3) 0.018(3)
C2 0.039(4) 0.029(3) 0.035(4) 0.007(3) 0.008(3) 0.012(3)
C3 0.046(4) 0.041(4) 0.038(4) 0.010(3) 0.015(3) 0.011(4)
C4 0.047(5) 0.043(5) 0.050(5) -0.004(4) 0.011(4) 0.012(4)
C5 0.038(4) 0.027(4) 0.058(5) 0.008(3) 0.008(4) 0.005(3)
C6 0.040(4) 0.042(4) 0.048(4) 0.018(4) 0.010(3) 0.009(3)
C7 0.029(3) 0.043(4) 0.036(4) 0.017(3) 0.009(3) 0.014(3)
C8 0.048(4) 0.042(4) 0.036(4) 0.022(3) 0.017(3) 0.013(3)
C9 0.040(4) 0.047(4) 0.040(4) 0.017(3) 0.019(3) 0.015(3)
C10 0.053(5) 0.053(5) 0.043(4) 0.024(4) 0.033(4) 0.021(4)
C11 0.050(4) 0.055(5) 0.037(4) 0.024(4) 0.025(3) 0.025(4)
C12 0.042(4) 0.036(4) 0.027(3) 0.009(3) 0.019(3) 0.013(3)
C13 0.041(4) 0.022(3) 0.026(3) 0.001(3) 0.008(3) 0.012(3)
C14 0.047(4) 0.039(4) 0.031(3) 0.004(3) 0.020(3) 0.019(3)
C15 0.048(4) 0.044(4) 0.045(4) 0.011(3) 0.017(4) 0.028(4)
C16 0.054(5) 0.044(4) 0.032(4) 0.010(3) 0.012(3) 0.030(4)
C17 0.053(4) 0.043(4) 0.027(3) 0.013(3) 0.012(3) 0.024(4)
C18 0.042(4) 0.030(3) 0.021(3) 0.001(3) 0.012(3) 0.016(3)
C19 0.051(5) 0.044(4) 0.040(4) 0.017(3) 0.023(4) 0.014(4)
C1X 0.074(12) 0.045(10) 0.045(9) 0.013(8) 0.008(9) 0.031(9)
Cl1A 0.175(9) 0.086(5) 0.167(9) 0.071(6) 0.081(7) 0.028(5)
Cl2A 0.136(8) 0.105(7) 0.244(15) 0.032(8) 0.071(9) -0.015(6)
C1S 0.153(6) 0.144(6) 0.149(6) 0.066(4) 0.053(4) 0.051(4)
C2S 0.153(6) 0.144(6) 0.149(6) 0.066(4) 0.053(4) 0.051(4)
C3S 0.153(6) 0.144(6) 0.149(6) 0.066(4) 0.053(4) 0.051(4)
C4S 0.153(6) 0.144(6) 0.149(6) 0.066(4) 0.053(4) 0.051(4)
C5S 0.153(6) 0.144(6) 0.149(6) 0.066(4) 0.053(4) 0.051(4)
C6S 0.153(6) 0.144(6) 0.149(6) 0.066(4) 0.053(4) 0.051(4)
C7S 0.153(6) 0.144(6) 0.149(6) 0.066(4) 0.053(4) 0.051(4)

loop_
_atom_type_symbol
_atom_type_description
_atom_type_scat_dispersion_real
_atom_type_scat_dispersion_imag
_atom_type_scat_source
C C 0.0033 0.0016 'International Tables Vol C Tables 4.2.6.8 and 6.1.1.4'
H H 0.0000 0.0000 'International Tables Vol C Tables 4.2.6.8 and 6.1.1.4'
N N 0.0061 0.0033 'International Tables Vol C Tables 4.2.6.8 and 6.1.1.4'
Ni Ni 0.3393 1.1124 'International Tables Vol C Tables 4.2.6.8 and 6.1.1.4'
I I -0.4742 1.8119 'International Tables Vol C Tables 4.2.6.8 and 6.1.1.4'
Cl Cl 0.1484 0.1585 'International Tables Vol C Tables 4.2.6.8 and 6.1.1.4'

loop_
_geom_angle_atom_site_label_1
_geom_angle_atom_site_label_2
_geom_angle_atom_site_label_3
_geom_angle
C12 Ni1 C1 86.2(3)
C12 Ni1 I2 90.8(2)
C1 Ni1 I2 176.3(2)
C12 Ni1 I1 172.7(2)
C1 Ni1 I1 86.8(2)
I2 Ni1 I1 96.22(3)
C1 N1 C2 110.3(6)
C1 N1 C8 125.5(6)
C2 N1 C8 124.1(6)
C1 N2 C7 110.8(6)
C1 N2 C9 124.2(6)
C7 N2 C9 124.8(6)
C12 N3 C18 111.0(6)
C12 N3 C11 123.7(6)
C18 N3 C11 125.1(6)
C12 N4 C13 110.5(6)
C12 N4 C19 124.9(6)
C13 N4 C19 124.2(6)
N1 C1 N2 106.8(6)
N1 C1 Ni1 127.2(5)
N2 C1 Ni1 126.0(5)
C3 C2 N1 131.4(7)
C3 C2 C7 122.2(7)
N1 C2 C7 106.5(6)
C2 C3 C4 116.3(7)
C5 C4 C3 121.8(7)
C6 C5 C4 121.5(7)
C5 C6 C7 117.2(7)
C6 C7 N2 133.4(7)
C6 C7 C2 121.0(7)
N2 C7 C2 105.5(6)
N2 C9 C10 115.1(6)
C11 C10 C9 116.6(6)
N3 C11 C10 115.8(6)
N3 C12 N4 105.4(6)
N3 C12 Ni1 124.3(5)
N4 C12 Ni1 129.9(5)
C18 C13 C14 122.8(6)
C18 C13 N4 106.3(6)
C14 C13 N4 130.9(6)
C13 C14 C15 115.0(7)
C16 C15 C14 122.0(7)
C17 C16 C15 122.7(7)
C16 C17 C18 115.4(7)
C13 C18 N3 106.8(6)
C13 C18 C17 122.0(7)
N3 C18 C17 131.2(7)
Cl1A C1X Cl2A 118.1(11)
C2S C1S C6S 120.0
C2S C1S C7S 122.9(11)
C6S C1S C7S 116.7(11)
C1S C2S C3S 120.0
C4S C3S C2S 120.0
C5S C4S C3S 120.0
C4S C5S C6S 120.0
C5S C6S C1S 120.0

loop_
_geom_bond_atom_site_label_1
_geom_bond_atom_site_label_2
_geom_bond_distance
Ni1 C12 1.856(7)
Ni1 C1 1.858(7)
Ni1 I2 2.5244(11)
Ni1 I1 2.5350(10)
N1 C1 1.345(9)
N1 C2 1.396(9)
N1 C8 1.441(8)
N2 C1 1.352(9)
N2 C7 1.392(9)
N2 C9 1.467(9)
N3 C12 1.350(8)
N3 C18 1.387(9)
N3 C11 1.455(9)
N4 C12 1.361(9)
N4 C13 1.396(8)
N4 C19 1.467(9)
C2 C3 1.377(10)
C2 C7 1.396(10)
C3 C4 1.388(11)
C4 C5 1.387(12)
C5 C6 1.379(11)
C6 C7 1.381(10)
C9 C10 1.527(10)
C10 C11 1.514(11)
C13 C18 1.364(10)
C13 C14 1.393(10)
C14 C15 1.397(10)
C15 C16 1.377(11)
C16 C17 1.375(10)
C17 C18 1.404(9)
C1X Cl1A 1.660(15)
C1X Cl2A 1.719(19)
C1S C2S 1.3900
C1S C6S 1.3900
C1S C7S 1.516(2)
C2S C3S 1.3900
C3S C4S 1.3900
C4S C5S 1.3900
C5S C6S 1.3900
